data_1564796
loop_
_publ_author_name
'Simura, R.'
'Yamane, H.'
'Sakamura, T.'
'Sugiyama, K.'

_publ_section_title
;
 In-house-built single-crystal anomalous X-ray diffraction measurement
 system using white X-rays and an energy dispersive detector
;
_journal_name_full 'Journal of the Ceramic Society of Japan'
_journal_page_first 594
_journal_page_last 600
_journal_paper_doi 10.2109/jcersj2.21046
_journal_volume 129
_journal_year 2021
_chemical_formula_sum 'B3 O9 Sr3 Y'
_chemical_name_common Sr3Y(BO3)3
_space_group_IT_number 148
_space_group_name_Hall '-R 3'
_space_group_name_H-M_alt 'R -3 :H'
_cell_angle_alpha 90.000000
_cell_angle_beta 90.000000
_cell_angle_gamma 120.000000
_cell_formula_units_Z 6
_cell_length_a 12.4956(3)
_cell_length_b 12.4956(3)
_cell_length_c 9.2644(2)
_cell_volume 1252.74(5)
_diffrn_ambient_pressure 100
_diffrn_ambient_temperature 298
_cod_data_source_file Sr3YB3O9.cif
_cod_data_source_block SrY3B3O9
_cod_original_cell_volume 1252.743387
_cod_original_sg_symbol_H-M 'R -3'
_cod_original_formula_sum 'Sr3 Y1 B3 O9'
_cod_database_code 1564796

loop_
_space_group_symop_id
_space_group_symop_operation_xyz
1 x,y,z
2 -x,-y,-z
3 -y,x-y,z
4 y,-x+y,-z
5 -x+y,-x,z
6 x-y,x,-z
7 x+2/3,y+1/3,z+1/3
8 -x+2/3,-y+1/3,-z+1/3
9 -y+2/3,x-y+1/3,z+1/3
10 y+2/3,-x+y+1/3,-z+1/3
11 -x+y+2/3,-x+1/3,z+1/3
12 x-y+2/3,x+1/3,-z+1/3
13 x+1/3,y+2/3,z+2/3
14 -x+1/3,-y+2/3,-z+2/3
15 -y+1/3,x-y+2/3,z+2/3
16 y+1/3,-x+y+2/3,-z+2/3
17 -x+y+1/3,-x+2/3,z+2/3
18 x-y+1/3,x+2/3,-z+2/3

loop_
_atom_site_label
_atom_site_occupancy
_atom_site_fract_x
_atom_site_fract_y
_atom_site_fract_z
_atom_site_adp_type
_atom_site_U_iso_or_equiv
_atom_site_type_symbol
SrY1 0.8134(8) 0.000000 0.000000 0.000000 Uani 0.0179(2) Sr
YSr1 0.1866(8) 0.000000 0.000000 0.000000 Uani 0.0179(2) Y
Y2 0.5000 0.000000 0.000000 0.4736(2) Uani 0.0224(6) Y
SrY3a 0.783(2) 0.25514(7) 0.37562(7) 0.0238(2) Uani 0.0221(2) Sr
YSr3a 0.0312(2) 0.25514(7) 0.37562(7) 0.0238(2) Uani 0.0221(2) Y
Sr3b 0.1866(8) 0.2286(4) 0.3514(4) 0.0201(6) Uani 0.0221(2) Sr
B1 1.0 0.0512(4) 0.2026(3) 0.2485(5) Uani 0.0202(8) B
O1a 0.8134(8) 0.0557(4) 0.1762(4) 0.3895(4) Uani 0.0387(9) O
O1b 0.1866(8) 0.003(2) 0.198(2) 0.397(2) Uani 0.0387(9) O
O2a 0.8134(8) 0.2698(4) 0.0208(5) 0.2034(6) Uani 0.042(2) O
O2b 0.1866(8) 0.234(2) -0.016(2) 0.155(3) Uani 0.042(2) O
O3a 0.8134(8) 0.1265(4) 0.1817(4) 0.1562(5) Uani 0.0386(9) O
O3b 0.1866(8) 0.113(2) 0.146(2) 0.240(2) Uani 0.0386(9) O

loop_
_atom_site_aniso_label
_atom_site_aniso_U_11
_atom_site_aniso_U_22
_atom_site_aniso_U_33
_atom_site_aniso_U_12
_atom_site_aniso_U_13
_atom_site_aniso_U_23
SrY1 0.0153(2) 0.0153(2) 0.0231(4) 0.0077(2) 0.00000 0.00000
YSr1 0.0153(2) 0.0153(2) 0.0231(4) 0.0077(2) 0.00000 0.00000
Y2 0.0161(3) 0.0161(3) 0.035(2) 0.0081(2) 0.00000 0.00000
SrY3a 0.0264(5) 0.0145(4) 0.0196(2) 0.0060(3) -0.0042(3) -0.0022(3)
YSr3a 0.0264(5) 0.0145(4) 0.0196(2) 0.0060(3) -0.0042(3) -0.0022(3)
Sr3b 0.0264(5) 0.0145(4) 0.0196(2) 0.0060(3) -0.0042(3) -0.0022(3)
B1 0.016(2) 0.012(2) 0.029(2) 0.003(2) -0.003(2) 0.001(2)
O1a 0.054(3) 0.035(2) 0.031(2) 0.025(2) -0.006(2) 0.005(2)
O1b 0.054(3) 0.035(2) 0.031(2) 0.025(2) -0.006(2) 0.005(2)
O2a 0.020(2) 0.046(3) 0.058(3) 0.016(2) 0.014(2) 0.024(2)
O2b 0.020(2) 0.046(3) 0.058(3) 0.016(2) 0.014(2) 0.024(2)
O3a 0.029(2) 0.035(2) 0.046(2) 0.011(2) 0.011(2) -0.005(2)
O3b 0.029(2) 0.035(2) 0.046(2) 0.011(2) 0.011(2) -0.005(2)
